data_7160582
loop_
_publ_author_name
'Hong, Kai'
'Zhang, Tengfei'
'Li, Qing'
'Li, Xue'
'Sun, Zhonghui'
'Zhao, Gongyuan'
'Peng, Jinsong'
'Chen, Chunxia'

_publ_section_title
;
 Pd(II)-catalyzed domino C-H addition/Heck reaction for stereoselective
 3-alkylideneoxindole synthesis.
;
_journal_issue 26
_journal_name_full 'Organic &amp; biomolecular chemistry'
_journal_page_first 6391
_journal_page_last 6399
_journal_paper_doi 10.1039/d5ob00666j
_journal_volume 23
_journal_year 2025
_chemical_formula_moiety 'C20 H17 N O3'
_chemical_formula_sum 'C20 H17 N O3'
_chemical_formula_weight 319.35
_space_group_crystal_system monoclinic
_space_group_IT_number 11
_space_group_name_Hall '-P 2yb'
_space_group_name_H-M_alt 'P 1 21/m 1'
_atom_sites_solution_hydrogens geom
_atom_sites_solution_primary iterative
_audit_creation_date 2024-07-09
_audit_creation_method
;
Olex2 1.5
(compiled 2024.02.16 svn.r378c4104 for OlexSys, GUI svn.r6928)
;
_audit_update_record
;
2024-07-11 deposited with the CCDC.	2025-06-04 downloaded from the CCDC.
;
_cell_angle_alpha 90
_cell_angle_beta 99.404(11)
_cell_angle_gamma 90
_cell_formula_units_Z 4
_cell_length_a 10.883(4)
_cell_length_b 6.841(2)
_cell_length_c 22.542(7)
_cell_measurement_reflns_used 7023
_cell_measurement_temperature 200.00
_cell_measurement_theta_max 54.462
_cell_measurement_theta_min 3.582
_cell_volume 1655.7(9)
_computing_cell_refinement 'SAINT V8.40B (?, 2016)'
_computing_data_reduction 'SAINT V8.40B (?, 2016)'
_computing_molecular_graphics 'Olex2 1.5 (Dolomanov et al., 2009)'
_computing_publication_material 'Olex2 1.5 (Dolomanov et al., 2009)'
_computing_structure_refinement 'SHELXL 2018/3 (Sheldrick, 2015)'
_computing_structure_solution 'olex2.solve 1.5 (Bourhis et al., 2015)'
_diffrn_ambient_temperature 200.00
_diffrn_measured_fraction_theta_full 0.994
_diffrn_measured_fraction_theta_max 0.994
_diffrn_measurement_device_type 'Bruker APEX-II CCD'
_diffrn_measurement_method '\f and \w scans'
_diffrn_radiation_type GaK\a
_diffrn_radiation_wavelength 1.34139
_diffrn_reflns_av_R_equivalents 0.0988
_diffrn_reflns_av_unetI/netI 0.0566
_diffrn_reflns_Laue_measured_fraction_full 0.994
_diffrn_reflns_Laue_measured_fraction_max 0.994
_diffrn_reflns_limit_h_max 12
_diffrn_reflns_limit_h_min -12
_diffrn_reflns_limit_k_max 8
_diffrn_reflns_limit_k_min -8
_diffrn_reflns_limit_l_max 26
_diffrn_reflns_limit_l_min -26
_diffrn_reflns_number 19145
_diffrn_reflns_point_group_measured_fraction_full 0.994
_diffrn_reflns_point_group_measured_fraction_max 0.994
_diffrn_reflns_theta_full 52.978
_diffrn_reflns_theta_max 52.978
_diffrn_reflns_theta_min 3.581
_exptl_absorpt_coefficient_mu 0.445
_exptl_absorpt_correction_T_max 0.7508
_exptl_absorpt_correction_T_min 0.4867
_exptl_absorpt_correction_type multi-scan
_exptl_absorpt_process_details
;
SADABS-2016/2 (Bruker,2016/2) was used for absorption correction.
wR2(int) was 0.1384 before and 0.0734 after correction.
The Ratio of minimum to maximum transmission is 0.6482.
The \l/2 correction factor is Not present.
;
_exptl_crystal_colour orange
_exptl_crystal_colour_primary orange
_exptl_crystal_density_diffrn 1.281
_exptl_crystal_description block
_exptl_crystal_F_000 672
_exptl_crystal_recrystallization_method 'Re-crystallisation from solvent: MeCN'
_exptl_crystal_size_max 0.2
_exptl_crystal_size_mid 0.16
_exptl_crystal_size_min 0.12
_refine_diff_density_max 0.375
_refine_diff_density_min -0.278
_refine_diff_density_rms 0.072
_refine_ls_extinction_coef 0.028(4)
_refine_ls_extinction_expression Fc^*^=kFc[1+0.001xFc^2^\l^3^/sin(2\q)]^-1/4^
_refine_ls_extinction_method 'SHELXL-2018/3 (Sheldrick 2018)'
_refine_ls_goodness_of_fit_ref 1.062
_refine_ls_hydrogen_treatment constr
_refine_ls_matrix_type full
_refine_ls_number_parameters 282
_refine_ls_number_reflns 3164
_refine_ls_number_restraints 0
_refine_ls_restrained_S_all 1.062
_refine_ls_R_factor_all 0.1196
_refine_ls_R_factor_gt 0.0845
_refine_ls_shift/su_max 0.000
_refine_ls_shift/su_mean 0.000
_refine_ls_structure_factor_coef Fsqd
_refine_ls_weighting_details 'w=1/[\s^2^(Fo^2^)+(0.1830P)^2^] where P=(Fo^2^+2Fc^2^)/3'
_refine_ls_weighting_scheme calc
_refine_ls_wR_factor_gt 0.2381
_refine_ls_wR_factor_ref 0.2783
_reflns_Friedel_coverage 0.000
_reflns_number_gt 1858
_reflns_number_total 3164
_reflns_threshold_expression 'I > 2\s(I)'
_cod_data_source_file d5ob00666j2.cif
_cod_data_source_block 1
_cod_depositor_comments 'Adding full bibliography for 7160582.cif.'
_cod_original_cell_volume 1655.8(9)
_cod_database_code 7160582
_shelx_shelxl_version_number 2018/3
_shelx_space_group_comment
;
The symmetry employed for this shelxl refinement is uniquely defined
by the following loop, which should always be used as a source of
symmetry information in preference to the above space-group names.
They are only intended as comments.
;
_olex2_refinement_description
;
1. Fixed Uiso
 At 1.2 times of:
  All C(H) groups
 At 1.5 times of:
  All C(H,H,H) groups
2. Others
 Fixed Sof: H18A(0.5) H18B(0.5) H18C(0.5) H9A(0.5) H9B(0.5) H9C(0.5) H27A(0.5)
 H27B(0.5) H27C(0.5) H36A(0.5) H36B(0.5) H36C(0.5)
3.a Aromatic/amide H refined with riding coordinates:
 C16(H16), C15(H15), C12(H12), C14(H14), C13(H13), C4(H4), C3(H3), C2(H2),
 C1(H1), C19(H19), C20(H20), C21(H21), C22(H22), C30(H30), C31(H31), C32(H32),
 C33(H33), C34(H34)
3.b Idealised Me refined as rotating group:
 C18(H18A,H18B,H18C), C9(H9A,H9B,H9C), C27(H27A,H27B,H27C), C36(H36A,H36B,H36C)
;
_olex2_submission_special_instructions 'No special instructions were received'

loop_
_space_group_symop_operation_xyz
'x, y, z'
'-x, y+1/2, -z'
'-x, -y, -z'
'x, -y-1/2, z'

loop_
_atom_site_label
_atom_site_type_symbol
_atom_site_fract_x
_atom_site_fract_y
_atom_site_fract_z
_atom_site_U_iso_or_equiv
_atom_site_adp_type
_atom_site_occupancy
_atom_site_site_symmetry_order
_atom_site_calc_flag
_atom_site_refinement_flags_posn
_atom_site_refinement_flags_adp
_atom_site_refinement_flags_occupancy
_atom_site_disorder_assembly
_atom_site_disorder_group
O3 O 0.9159(3) 0.250000 0.54487(14) 0.1058(12) Uani 1 2 d S T P . .
O2 O 0.9891(3) 0.250000 0.64328(15) 0.1314(16) Uani 1 2 d S T P . .
O1 O 0.7807(3) 0.250000 0.79607(12) 0.0830(9) Uani 1 2 d S T P . .
N1 N 0.5967(3) 0.250000 0.83334(14) 0.0767(10) Uani 1 2 d S T P . .
C18 C 1.0437(5) 0.250000 0.5339(3) 0.136(3) Uani 1 2 d S T P . .
H18A H 1.047678 0.186336 0.495365 0.203 Uiso 0.5 1 calc R U P A -1
H18B H 1.096283 0.178679 0.566271 0.203 Uiso 0.5 1 calc R U P A -1
H18C H 1.073359 0.384985 0.532829 0.203 Uiso 0.5 1 calc R U P A -1
C17 C 0.9023(4) 0.250000 0.6031(2) 0.0893(14) Uani 1 2 d S T P . .
C16 C 0.7707(4) 0.250000 0.60953(19) 0.0812(13) Uani 1 2 d S T P . .
H16 H 0.708778 0.250000 0.574532 0.097 Uiso 1 2 calc R U P . .
C15 C 0.7358(4) 0.250000 0.66368(19) 0.0787(12) Uani 1 2 d S T P . .
H15 H 0.799314 0.250000 0.698051 0.094 Uiso 1 2 calc R U P . .
C10 C 0.6071(4) 0.250000 0.67336(16) 0.0705(11) Uani 1 2 d S T P . .
C11 C 0.5101(4) 0.250000 0.61747(17) 0.0755(12) Uani 1 2 d S T P . .
C12 C 0.4667(3) 0.0751(6) 0.59107(13) 0.0891(10) Uani 1 1 d . . . . .
H12 H 0.496525 -0.045085 0.609030 0.107 Uiso 1 1 calc R U . . .
C14 C 0.3374(5) 0.250000 0.5118(2) 0.107(2) Uani 1 2 d S T P . .
H14 H 0.279352 0.249999 0.475443 0.129 Uiso 1 2 calc R U P . .
C13 C 0.3799(3) 0.0741(7) 0.53847(15) 0.1036(13) Uani 1 1 d . . . . .
H13 H 0.349701 -0.046318 0.520810 0.124 Uiso 1 1 calc R U . . .
C7 C 0.5758(4) 0.250000 0.72928(18) 0.0717(11) Uani 1 2 d S T P . .
C8 C 0.6664(4) 0.250000 0.78736(17) 0.0702(10) Uani 1 2 d S T P . .
C5 C 0.4510(4) 0.250000 0.74691(17) 0.0724(11) Uani 1 2 d S T P . .
C4 C 0.3290(4) 0.250000 0.71609(19) 0.0787(12) Uani 1 2 d S T P . .
H4 H 0.313873 0.250000 0.673369 0.094 Uiso 1 2 calc R U P . .
C3 C 0.2305(4) 0.250000 0.7472(2) 0.0851(13) Uani 1 2 d S T P . .
H3 H 0.147735 0.250000 0.725786 0.102 Uiso 1 2 calc R U P . .
C2 C 0.2511(4) 0.250000 0.8102(2) 0.0879(13) Uani 1 2 d S T P . .
H2 H 0.182029 0.250000 0.831063 0.105 Uiso 1 2 calc R U P . .
C1 C 0.3712(4) 0.250000 0.8425(2) 0.0857(13) Uani 1 2 d S T P . .
H1 H 0.385771 0.250000 0.885264 0.103 Uiso 1 2 calc R U P . .
C6 C 0.4679(4) 0.250000 0.81049(18) 0.0748(11) Uani 1 2 d S T P . .
C9 C 0.6494(4) 0.250000 0.89662(18) 0.0851(13) Uani 1 2 d S T P . .
H9A H 0.740359 0.256986 0.901157 0.128 Uiso 0.5 1 calc R U P B -1
H9B H 0.625229 0.129701 0.915330 0.128 Uiso 0.5 1 calc R U P B -1
H9C H 0.618131 0.363313 0.916204 0.128 Uiso 0.5 1 calc R U P B -1
O6 O 1.1308(3) -0.250000 0.66936(13) 0.0996(11) Uani 1 2 d S T P . .
O5 O 0.9329(3) -0.250000 0.62008(14) 0.1160(14) Uani 1 2 d S T P . .
O4 O 0.5861(3) -0.250000 0.70820(12) 0.0834(9) Uani 1 2 d S T P . .
N2 N 0.4958(3) -0.250000 0.79354(14) 0.0760(10) Uani 1 2 d S T P . .
C27 C 0.3663(4) -0.250000 0.7632(2) 0.0864(13) Uani 1 2 d S T P . .
H27A H 0.363058 -0.213763 0.720933 0.130 Uiso 0.5 1 calc R U P C -1
H27B H 0.318338 -0.155444 0.782774 0.130 Uiso 0.5 1 calc R U P C -1
H27C H 0.330728 -0.380793 0.765640 0.130 Uiso 0.5 1 calc R U P C -1
C24 C 0.5346(4) -0.250000 0.85607(19) 0.0741(11) Uani 1 2 d S T P . .
C19 C 0.4607(4) -0.250000 0.9003(2) 0.0851(13) Uani 1 2 d S T P . .
H19 H 0.372408 -0.250000 0.890712 0.102 Uiso 1 2 calc R U P . .
C20 C 0.5220(5) -0.250000 0.9600(2) 0.0879(13) Uani 1 2 d S T P . .
H20 H 0.473856 -0.250000 0.991548 0.105 Uiso 1 2 calc R U P . .
C21 C 0.6489(4) -0.250000 0.9741(2) 0.0821(13) Uani 1 2 d S T P . .
H21 H 0.687235 -0.250000 1.015157 0.099 Uiso 1 2 calc R U P . .
C22 C 0.7232(4) -0.250000 0.92906(18) 0.0768(12) Uani 1 2 d S T P . .
H22 H 0.811407 -0.250000 0.939260 0.092 Uiso 1 2 calc R U P . .
C23 C 0.6665(4) -0.250000 0.86910(18) 0.0700(11) Uani 1 2 d S T P . .
C25 C 0.7113(4) -0.250000 0.81060(17) 0.0698(11) Uani 1 2 d S T P . .
C26 C 0.5959(4) -0.250000 0.76276(18) 0.0701(11) Uani 1 2 d S T P . .
C28 C 0.8287(4) -0.250000 0.79965(17) 0.0724(11) Uani 1 2 d S T P . .
C29 C 0.9358(4) -0.250000 0.85120(18) 0.0774(12) Uani 1 2 d S T P . .
C30 C 0.9836(3) -0.0737(6) 0.87605(13) 0.0929(10) Uani 1 1 d . . . . .
H30 H 0.951925 0.047049 0.859243 0.111 Uiso 1 1 calc R U . . .
C31 C 1.0781(4) -0.0763(7) 0.92559(16) 0.1137(13) Uani 1 1 d . . . . .
H31 H 1.110970 0.043632 0.942549 0.136 Uiso 1 1 calc R U . . .
C32 C 1.1247(5) -0.250000 0.9504(2) 0.114(2) Uani 1 2 d S T P . .
H32 H 1.188712 -0.250000 0.984541 0.137 Uiso 1 2 calc R U P . .
C33 C 0.8608(4) -0.250000 0.73884(18) 0.0793(12) Uani 1 2 d S T P . .
H33 H 0.794713 -0.250000 0.705591 0.095 Uiso 1 2 calc R U P . .
C34 C 0.9766(4) -0.250000 0.72775(19) 0.0881(14) Uani 1 2 d S T P . .
H34 H 1.042983 -0.250000 0.760832 0.106 Uiso 1 2 calc R U P . .
C35 C 1.0070(4) -0.250000 0.6665(2) 0.0890(14) Uani 1 2 d S T P . .
C36 C 1.1773(5) -0.250000 0.6136(2) 0.142(3) Uani 1 2 d S T P . .
H36A H 1.259780 -0.188718 0.619286 0.213 Uiso 0.5 1 calc R U P D -1
H36B H 1.120306 -0.176412 0.583525 0.213 Uiso 0.5 1 calc R U P D -1
H36C H 1.183680 -0.384870 0.599774 0.213 Uiso 0.5 1 calc R U P D -1

loop_
_atom_site_aniso_label
_atom_site_aniso_U_11
_atom_site_aniso_U_22
_atom_site_aniso_U_33
_atom_site_aniso_U_23
_atom_site_aniso_U_13
_atom_site_aniso_U_12
O3 0.0575(18) 0.185(4) 0.0741(19) 0.000 0.0096(14) 0.000
O2 0.059(2) 0.246(5) 0.082(2) 0.000 -0.0071(16) 0.000
O1 0.064(2) 0.109(2) 0.0704(16) 0.000 -0.0038(13) 0.000
N1 0.070(2) 0.095(3) 0.0617(18) 0.000 -0.0007(16) 0.000
C18 0.065(3) 0.254(9) 0.089(3) 0.000 0.015(3) 0.000
C17 0.061(3) 0.135(4) 0.068(2) 0.000 -0.001(2) 0.000
C16 0.059(3) 0.115(4) 0.066(2) 0.000 -0.0040(19) 0.000
C15 0.063(3) 0.100(3) 0.069(2) 0.000 -0.0033(19) 0.000
C10 0.062(2) 0.088(3) 0.059(2) 0.000 0.0010(18) 0.000
C11 0.055(2) 0.106(3) 0.064(2) 0.000 0.0051(18) 0.000
C12 0.071(2) 0.116(3) 0.0770(18) -0.0100(17) 0.0004(15) -0.0029(18)
C14 0.059(3) 0.196(7) 0.065(3) 0.000 0.007(2) 0.000
C13 0.068(2) 0.158(4) 0.081(2) -0.021(2) 0.0008(17) -0.011(2)
C7 0.062(2) 0.084(3) 0.065(2) 0.000 0.0003(18) 0.000
C8 0.060(3) 0.081(3) 0.067(2) 0.000 0.0033(19) 0.000
C5 0.064(3) 0.085(3) 0.064(2) 0.000 -0.0027(18) 0.000
C4 0.066(3) 0.100(3) 0.067(2) 0.000 -0.0011(19) 0.000
C3 0.064(3) 0.103(3) 0.084(3) 0.000 0.000(2) 0.000
C2 0.066(3) 0.113(4) 0.085(3) 0.000 0.010(2) 0.000
C1 0.072(3) 0.113(4) 0.071(2) 0.000 0.009(2) 0.000
C6 0.064(3) 0.088(3) 0.069(2) 0.000 0.0018(19) 0.000
C9 0.079(3) 0.107(3) 0.063(2) 0.000 -0.005(2) 0.000
O6 0.0555(18) 0.173(3) 0.0689(17) 0.000 0.0060(13) 0.000
O5 0.068(2) 0.205(4) 0.0710(19) 0.000 0.0004(16) 0.000
O4 0.0646(18) 0.113(2) 0.0670(17) 0.000 -0.0063(13) 0.000
N2 0.0468(19) 0.104(3) 0.072(2) 0.000 -0.0041(15) 0.000
C27 0.048(2) 0.113(4) 0.091(3) 0.000 -0.007(2) 0.000
C24 0.055(2) 0.086(3) 0.079(3) 0.000 0.0026(19) 0.000
C19 0.062(3) 0.105(3) 0.089(3) 0.000 0.012(2) 0.000
C20 0.077(3) 0.109(4) 0.079(3) 0.000 0.017(2) 0.000
C21 0.074(3) 0.102(3) 0.069(2) 0.000 0.009(2) 0.000
C22 0.065(3) 0.086(3) 0.076(2) 0.000 0.003(2) 0.000
C23 0.057(2) 0.080(3) 0.070(2) 0.000 0.0011(18) 0.000
C25 0.051(2) 0.089(3) 0.066(2) 0.000 0.0001(17) 0.000
C26 0.056(2) 0.081(3) 0.068(2) 0.000 -0.0039(18) 0.000
C28 0.057(2) 0.093(3) 0.064(2) 0.000 -0.0006(17) 0.000
C29 0.055(2) 0.113(4) 0.062(2) 0.000 0.0013(18) 0.000
C30 0.073(2) 0.120(3) 0.0789(19) -0.0005(18) -0.0069(15) -0.0172(18)
C31 0.086(3) 0.158(4) 0.088(2) -0.006(2) -0.0111(19) -0.029(2)
C32 0.070(3) 0.184(7) 0.078(3) 0.000 -0.015(2) 0.000
C33 0.059(3) 0.108(3) 0.067(2) 0.000 0.0000(19) 0.000
C34 0.057(3) 0.134(4) 0.069(2) 0.000 -0.0002(19) 0.000
C35 0.058(3) 0.132(4) 0.074(3) 0.000 0.003(2) 0.000
C36 0.078(4) 0.267(9) 0.084(3) 0.000 0.020(3) 0.000

loop_
_atom_type_symbol
_atom_type_description
_atom_type_scat_dispersion_real
_atom_type_scat_dispersion_imag
_atom_type_scat_source
C C 0.0137 0.0067 'International Tables Vol C Tables 4.2.6.8 and 6.1.1.4'
H H 0.0000 0.0000 'International Tables Vol C Tables 4.2.6.8 and 6.1.1.4'
N N 0.0241 0.0134 'International Tables Vol C Tables 4.2.6.8 and 6.1.1.4'
O O 0.0389 0.0241 'International Tables Vol C Tables 4.2.6.8 and 6.1.1.4'

loop_
_geom_angle_atom_site_label_1
_geom_angle_atom_site_label_2
_geom_angle_atom_site_label_3
_geom_angle
_geom_angle_site_symmetry_1
_geom_angle_site_symmetry_3
_geom_angle_publ_flag
C17 O3 C18 115.3(4) . . ?
C8 N1 C6 111.1(3) . . ?
C8 N1 C9 124.2(4) . . ?
C6 N1 C9 124.7(4) . . ?
O3 C18 H18A 109.5 . . ?
O3 C18 H18B 109.5 . . ?
O3 C18 H18C 109.5 . . ?
H18A C18 H18B 109.5 . . ?
H18A C18 H18C 109.5 . . ?
H18B C18 H18C 109.5 . . ?
O3 C17 C16 111.3(4) . . ?
O2 C17 O3 122.6(4) . . ?
O2 C17 C16 126.1(4) . . ?
C17 C16 H16 119.4 . . ?
C15 C16 C17 121.3(4) . . ?
C15 C16 H16 119.4 . . ?
C16 C15 H15 117.9 . . ?
C16 C15 C10 124.2(4) . . ?
C10 C15 H15 117.9 . . ?
C15 C10 C11 115.8(3) . . ?
C7 C10 C15 122.3(4) . . ?
C7 C10 C11 121.9(4) . . ?
C12 C11 C10 120.20(19) 4_565 . ?
C12 C11 C10 120.20(19) . . ?
C12 C11 C12 119.6(4) . 4_565 ?
C11 C12 H12 119.7 . . ?
C11 C12 C13 120.5(4) . . ?
C13 C12 H12 119.7 . . ?
C13 C14 H14 120.0 4_565 . ?
C13 C14 H14 120.0 . . ?
C13 C14 C13 119.9(5) 4_565 . ?
C12 C13 H13 120.1 . . ?
C14 C13 C12 119.7(4) . . ?
C14 C13 H13 120.1 . . ?
C10 C7 C8 125.4(4) . . ?
C10 C7 C5 129.2(4) . . ?
C5 C7 C8 105.5(3) . . ?
O1 C8 N1 123.1(4) . . ?
O1 C8 C7 130.0(4) . . ?
N1 C8 C7 106.9(4) . . ?
C4 C5 C7 135.2(4) . . ?
C4 C5 C6 117.4(4) . . ?
C6 C5 C7 107.5(3) . . ?
C5 C4 H4 119.8 . . ?
C3 C4 C5 120.3(4) . . ?
C3 C4 H4 119.8 . . ?
C4 C3 H3 119.7 . . ?
C4 C3 C2 120.6(4) . . ?
C2 C3 H3 119.7 . . ?
C3 C2 H2 119.6 . . ?
C1 C2 C3 120.9(4) . . ?
C1 C2 H2 119.6 . . ?
C2 C1 H1 121.3 . . ?
C6 C1 C2 117.4(4) . . ?
C6 C1 H1 121.3 . . ?
N1 C6 C5 109.0(4) . . ?
C1 C6 N1 127.6(4) . . ?
C1 C6 C5 123.4(4) . . ?
N1 C9 H9A 109.5 . . ?
N1 C9 H9B 109.5 . . ?
N1 C9 H9C 109.5 . . ?
H9A C9 H9B 109.5 . . ?
H9A C9 H9C 109.5 . . ?
H9B C9 H9C 109.5 . . ?
C35 O6 C36 117.1(4) . . ?
C24 N2 C27 125.3(4) . . ?
C26 N2 C27 122.9(3) . . ?
C26 N2 C24 111.8(3) . . ?
N2 C27 H27A 109.5 . . ?
N2 C27 H27B 109.5 . . ?
N2 C27 H27C 109.5 . . ?
H27A C27 H27B 109.5 . . ?
H27A C27 H27C 109.5 . . ?
H27B C27 H27C 109.5 . . ?
N2 C24 C23 109.7(4) . . ?
C19 C24 N2 127.6(4) . . ?
C19 C24 C23 122.7(4) . . ?
C24 C19 H19 121.6 . . ?
C24 C19 C20 116.9(4) . . ?
C20 C19 H19 121.6 . . ?
C19 C20 H20 119.0 . . ?
C21 C20 C19 121.9(4) . . ?
C21 C20 H20 119.0 . . ?
C20 C21 H21 119.6 . . ?
C20 C21 C22 120.8(4) . . ?
C22 C21 H21 119.6 . . ?
C21 C22 H22 120.4 . . ?
C23 C22 C21 119.3(4) . . ?
C23 C22 H22 120.4 . . ?
C24 C23 C25 106.6(3) . . ?
C22 C23 C24 118.3(4) . . ?
C22 C23 C25 135.1(4) . . ?
C23 C25 C26 106.2(3) . . ?
C28 C25 C23 128.8(4) . . ?
C28 C25 C26 125.0(3) . . ?
O4 C26 N2 124.1(3) . . ?
O4 C26 C25 130.1(4) . . ?
N2 C26 C25 105.8(3) . . ?
C25 C28 C29 119.9(4) . . ?
C25 C28 C33 123.4(4) . . ?
C33 C28 C29 116.7(4) . . ?
C30 C29 C28 120.1(2) . . ?
C30 C29 C28 120.1(2) 4 . ?
C30 C29 C30 119.8(4) . 4 ?
C29 C30 H30 120.3 . . ?
C31 C30 C29 119.4(4) . . ?
C31 C30 H30 120.3 . . ?
C30 C31 H31 119.6 . . ?
C32 C31 C30 120.9(4) . . ?
C32 C31 H31 119.6 . . ?
C31 C32 C31 119.7(5) 4 . ?
C31 C32 H32 120.2 . . ?
C31 C32 H32 120.2 4 . ?
C28 C33 H33 118.2 . . ?
C34 C33 C28 123.7(4) . . ?
C34 C33 H33 118.2 . . ?
C33 C34 H34 118.5 . . ?
C33 C34 C35 123.0(4) . . ?
C35 C34 H34 118.5 . . ?
O6 C35 C34 109.5(4) . . ?
O5 C35 O6 124.3(4) . . ?
O5 C35 C34 126.2(4) . . ?
O6 C36 H36A 109.5 . . ?
O6 C36 H36B 109.5 . . ?
O6 C36 H36C 109.5 . . ?
H36A C36 H36B 109.5 . . ?
H36A C36 H36C 109.5 . . ?
H36B C36 H36C 109.5 . . ?

loop_
_geom_bond_atom_site_label_1
_geom_bond_atom_site_label_2
_geom_bond_distance
_geom_bond_site_symmetry_2
_geom_bond_publ_flag
O3 C18 1.451(6) . ?
O3 C17 1.345(5) . ?
O2 C17 1.197(5) . ?
O1 C8 1.227(5) . ?
N1 C8 1.381(5) . ?
N1 C6 1.413(5) . ?
N1 C9 1.448(5) . ?
C18 H18A 0.9800 . ?
C18 H18B 0.9800 . ?
C18 H18C 0.9800 . ?
C17 C16 1.463(6) . ?
C16 H16 0.9500 . ?
C16 C15 1.336(6) . ?
C15 H15 0.9500 . ?
C15 C10 1.452(6) . ?
C10 C11 1.506(5) . ?
C10 C7 1.359(5) . ?
C11 C12 1.384(4) 4_565 ?
C11 C12 1.384(4) . ?
C12 H12 0.9500 . ?
C12 C13 1.390(4) . ?
C14 H14 0.9500 . ?
C14 C13 1.390(5) . ?
C14 C13 1.390(5) 4_565 ?
C13 H13 0.9500 . ?
C7 C8 1.505(6) . ?
C7 C5 1.475(6) . ?
C5 C4 1.395(6) . ?
C5 C6 1.415(6) . ?
C4 H4 0.9500 . ?
C4 C3 1.372(6) . ?
C3 H3 0.9500 . ?
C3 C2 1.402(7) . ?
C2 H2 0.9500 . ?
C2 C1 1.388(6) . ?
C1 H1 0.9500 . ?
C1 C6 1.370(6) . ?
C9 H9A 0.9800 . ?
C9 H9B 0.9800 . ?
C9 H9C 0.9800 . ?
O6 C35 1.339(5) . ?
O6 C36 1.430(6) . ?
O5 C35 1.212(5) . ?
O4 C26 1.217(5) . ?
N2 C27 1.463(5) . ?
N2 C24 1.404(5) . ?
N2 C26 1.383(5) . ?
C27 H27A 0.9800 . ?
C27 H27B 0.9800 . ?
C27 H27C 0.9800 . ?
C24 C19 1.379(6) . ?
C24 C23 1.418(6) . ?
C19 H19 0.9500 . ?
C19 C20 1.401(6) . ?
C20 H20 0.9500 . ?
C20 C21 1.366(7) . ?
C21 H21 0.9500 . ?
C21 C22 1.398(6) . ?
C22 H22 0.9500 . ?
C22 C23 1.391(6) . ?
C23 C25 1.478(6) . ?
C25 C26 1.516(5) . ?
C25 C28 1.341(6) . ?
C28 C29 1.505(5) . ?
C28 C33 1.468(6) . ?
C29 C30 1.394(4) 4 ?
C29 C30 1.394(4) . ?
C30 H30 0.9500 . ?
C30 C31 1.389(5) . ?
C31 H31 0.9500 . ?
C31 C32 1.375(5) . ?
C32 H32 0.9500 . ?
C33 H33 0.9500 . ?
C33 C34 1.324(6) . ?
C34 H34 0.9500 . ?
C34 C35 1.471(6) . ?
C36 H36A 0.9800 . ?
C36 H36B 0.9800 . ?
C36 H36C 0.9800 . ?

loop_
_geom_torsion_atom_site_label_1
_geom_torsion_atom_site_label_2
_geom_torsion_atom_site_label_3
_geom_torsion_atom_site_label_4
_geom_torsion
_geom_torsion_site_symmetry_1
_geom_torsion_site_symmetry_2
_geom_torsion_site_symmetry_3
_geom_torsion_site_symmetry_4
_geom_torsion_publ_flag
O3 C17 C16 C15 180.000(2) . . . . ?
O2 C17 C16 C15 0.000(3) . . . . ?
C18 O3 C17 O2 0.000(2) . . . . ?
C18 O3 C17 C16 180.000(1) . . . . ?
C17 C16 C15 C10 180.000(2) . . . . ?
C16 C15 C10 C11 0.000(2) . . . . ?
C16 C15 C10 C7 180.000(2) . . . . ?
C15 C10 C11 C12 88.9(3) . . . . ?
C15 C10 C11 C12 -88.9(3) . . . 4_565 ?
C15 C10 C7 C8 0.000(2) . . . . ?
C15 C10 C7 C5 180.000(2) . . . . ?
C10 C11 C12 C13 -178.1(3) . . . . ?
C10 C7 C8 O1 0.000(2) . . . . ?
C10 C7 C8 N1 180.000(2) . . . . ?
C10 C7 C5 C4 0.000(3) . . . . ?
C10 C7 C5 C6 180.000(2) . . . . ?
C11 C10 C7 C8 180.000(2) . . . . ?
C11 C10 C7 C5 0.000(2) . . . . ?
C11 C12 C13 C14 0.7(5) . . . . ?
C12 C11 C12 C13 -0.2(6) 4_565 . . . ?
C13 C14 C13 C12 -1.3(7) 4_565 . . . ?
C7 C10 C11 C12 91.1(3) . . . 4_565 ?
C7 C10 C11 C12 -91.1(3) . . . . ?
C7 C5 C4 C3 180.000(2) . . . . ?
C7 C5 C6 N1 0.000(2) . . . . ?
C7 C5 C6 C1 180.000(2) . . . . ?
C8 N1 C6 C5 0.000(2) . . . . ?
C8 N1 C6 C1 180.000(2) . . . . ?
C8 C7 C5 C4 180.000(2) . . . . ?
C8 C7 C5 C6 0.000(2) . . . . ?
C5 C7 C8 O1 180.000(2) . . . . ?
C5 C7 C8 N1 0.000(2) . . . . ?
C5 C4 C3 C2 0.000(3) . . . . ?
C4 C5 C6 N1 180.000(2) . . . . ?
C4 C5 C6 C1 0.000(3) . . . . ?
C4 C3 C2 C1 0.000(3) . . . . ?
C3 C2 C1 C6 0.000(3) . . . . ?
C2 C1 C6 N1 180.000(2) . . . . ?
C2 C1 C6 C5 0.000(3) . . . . ?
C6 N1 C8 O1 180.000(2) . . . . ?
C6 N1 C8 C7 0.000(2) . . . . ?
C6 C5 C4 C3 0.000(2) . . . . ?
C9 N1 C8 O1 0.000(2) . . . . ?
C9 N1 C8 C7 180.000(2) . . . . ?
C9 N1 C6 C5 180.000(2) . . . . ?
C9 N1 C6 C1 0.000(3) . . . . ?
N2 C24 C19 C20 180.000(3) . . . . ?
N2 C24 C23 C22 180.000(2) . . . . ?
N2 C24 C23 C25 0.000(2) . . . . ?
C27 N2 C24 C19 0.000(3) . . . . ?
C27 N2 C24 C23 180.000(2) . . . . ?
C27 N2 C26 O4 0.000(2) . . . . ?
C27 N2 C26 C25 180.000(2) . . . . ?
C24 N2 C26 O4 180.000(2) . . . . ?
C24 N2 C26 C25 0.000(2) . . . . ?
C24 C19 C20 C21 0.000(3) . . . . ?
C24 C23 C25 C26 0.000(2) . . . . ?
C24 C23 C25 C28 180.000(2) . . . . ?
C19 C24 C23 C22 0.000(3) . . . . ?
C19 C24 C23 C25 180.000(2) . . . . ?
C19 C20 C21 C22 0.000(4) . . . . ?
C20 C21 C22 C23 0.000(3) . . . . ?
C21 C22 C23 C24 0.000(3) . . . . ?
C21 C22 C23 C25 180.000(3) . . . . ?
C22 C23 C25 C26 180.000(2) . . . . ?
C22 C23 C25 C28 0.000(3) . . . . ?
C23 C24 C19 C20 0.000(3) . . . . ?
C23 C25 C26 O4 180.000(2) . . . . ?
C23 C25 C26 N2 0.000(2) . . . . ?
C23 C25 C28 C29 0.000(3) . . . . ?
C23 C25 C28 C33 180.000(2) . . . . ?
C25 C28 C29 C30 -88.5(3) . . . . ?
C25 C28 C29 C30 88.5(3) . . . 4 ?
C25 C28 C33 C34 180.000(2) . . . . ?
C26 N2 C24 C19 180.000(2) . . . . ?
C26 N2 C24 C23 0.000(2) . . . . ?
C26 C25 C28 C29 180.000(2) . . . . ?
C26 C25 C28 C33 0.000(3) . . . . ?
C28 C25 C26 O4 0.000(3) . . . . ?
C28 C25 C26 N2 180.000(2) . . . . ?
C28 C29 C30 C31 176.7(4) . . . . ?
C28 C33 C34 C35 180.000(2) . . . . ?
C29 C28 C33 C34 0.000(3) . . . . ?
C29 C30 C31 C32 -0.1(6) . . . . ?
C30 C29 C30 C31 -0.4(6) 4 . . . ?
C30 C31 C32 C31 0.6(8) . . . 4 ?
C33 C28 C29 C30 91.5(3) . . . . ?
C33 C28 C29 C30 -91.5(3) . . . 4 ?
C33 C34 C35 O6 180.000(2) . . . . ?
C33 C34 C35 O5 0.000(3) . . . . ?
C36 O6 C35 O5 0.000(2) . . . . ?
C36 O6 C35 C34 180.000(2) . . . . ?
